data_7107458
loop_
_publ_author_name
'Guanyinsheng Qiu'
'Gang Liu'
'Shouzhi Pu'
'Jie Wu'

_publ_section_title
;
 A palladium-catalyzed three-component reaction for the preparation of
 quinazolin-4(3H)-imines
;
_journal_name_full 'Chem. Commun.'
_journal_page_first 2903
_journal_paper_doi 10.1039/c2cc18001d
_journal_volume 48
_journal_year 2012
_chemical_formula_sum 'C22 H26 N4'
_chemical_formula_weight 346.47
_chemical_name_systematic
;
?
;
_space_group_IT_number 2
_symmetry_cell_setting triclinic
_symmetry_space_group_name_Hall '-P 1'
_symmetry_space_group_name_H-M 'P -1'
_atom_sites_solution_hydrogens geom
_atom_sites_solution_primary direct
_atom_sites_solution_secondary difmap
_audit_creation_method SHELXL-97
_cell_angle_alpha 80.214(5)
_cell_angle_beta 89.198(5)
_cell_angle_gamma 67.968(4)
_cell_formula_units_Z 2
_cell_length_a 7.764(3)
_cell_length_b 9.110(3)
_cell_length_c 14.936(5)
_cell_measurement_reflns_used 742
_cell_measurement_temperature 293(2)
_cell_measurement_theta_max 27.313
_cell_measurement_theta_min 2.451
_cell_volume 963.6(6)
_computing_cell_refinement 'Bruker SMART'
_computing_data_collection 'Bruker SMART'
_computing_data_reduction 'Bruker SHELXTL'
_computing_molecular_graphics 'Bruker SHELXTL'
_computing_publication_material 'Bruker SHELXTL'
_computing_structure_refinement 'SHELXL-97 (Sheldrick, 1997)'
_computing_structure_solution 'SHELXS-97 (Sheldrick, 1990)'
_diffrn_ambient_temperature 293(2)
_diffrn_measured_fraction_theta_full 0.976
_diffrn_measured_fraction_theta_max 0.976
_diffrn_measurement_device_type 'CCD area detector'
_diffrn_measurement_method 'phi and omega scans'
_diffrn_radiation_monochromator graphite
_diffrn_radiation_source 'fine-focus sealed tube'
_diffrn_radiation_type MoK\a
_diffrn_radiation_wavelength 0.71073
_diffrn_reflns_av_R_equivalents 0.0491
_diffrn_reflns_av_sigmaI/netI 0.0402
_diffrn_reflns_limit_h_max 9
_diffrn_reflns_limit_h_min -9
_diffrn_reflns_limit_k_max 10
_diffrn_reflns_limit_k_min -7
_diffrn_reflns_limit_l_max 17
_diffrn_reflns_limit_l_min -15
_diffrn_reflns_number 4034
_diffrn_reflns_theta_full 25.10
_diffrn_reflns_theta_max 25.10
_diffrn_reflns_theta_min 1.39
_exptl_absorpt_coefficient_mu 0.072
_exptl_absorpt_correction_T_max 0.9928
_exptl_absorpt_correction_T_min 0.9857
_exptl_absorpt_correction_type multi-scan
_exptl_absorpt_process_details sadabs
_exptl_crystal_colour colorless
_exptl_crystal_density_diffrn 1.194
_exptl_crystal_density_method 'not measured'
_exptl_crystal_description block
_exptl_crystal_F_000 372
_exptl_crystal_size_max 0.20
_exptl_crystal_size_mid 0.10
_exptl_crystal_size_min 0.10
_refine_diff_density_max 0.295
_refine_diff_density_min -0.461
_refine_diff_density_rms 0.076
_refine_ls_extinction_coef 0.025(9)
_refine_ls_extinction_expression Fc^*^=kFc[1+0.001xFc^2^\l^3^/sin(2\q)]^-1/4^
_refine_ls_extinction_method SHELXL
_refine_ls_goodness_of_fit_ref 1.071
_refine_ls_hydrogen_treatment constr
_refine_ls_matrix_type full
_refine_ls_number_parameters 239
_refine_ls_number_reflns 3350
_refine_ls_number_restraints 0
_refine_ls_restrained_S_all 1.071
_refine_ls_R_factor_all 0.0876
_refine_ls_R_factor_gt 0.0745
_refine_ls_shift/su_max 0.000
_refine_ls_shift/su_mean 0.000
_refine_ls_structure_factor_coef Fsqd
_refine_ls_weighting_details 'calc w=1/[\s^2^(Fo^2^)+(0.1700P)^2^+0.0659P] where P=(Fo^2^+2Fc^2^)/3'
_refine_ls_weighting_scheme calc
_refine_ls_wR_factor_gt 0.2232
_refine_ls_wR_factor_ref 0.2408
_reflns_number_gt 2630
_reflns_number_total 3350
_reflns_threshold_expression >2sigma(I)
_cod_data_source_file c2cc18001d.txt
_cod_data_source_block a11121c
_cod_original_cell_volume 963.5(6)
_cod_original_sg_symbol_H-M P-1
_cod_database_code 7107458

loop_
_symmetry_equiv_pos_as_xyz
'x, y, z'
'-x, -y, -z'

loop_
_atom_site_label
_atom_site_type_symbol
_atom_site_fract_x
_atom_site_fract_y
_atom_site_fract_z
_atom_site_U_iso_or_equiv
_atom_site_adp_type
_atom_site_occupancy
_atom_site_symmetry_multiplicity
_atom_site_calc_flag
_atom_site_refinement_flags
N1 N 0.0717(3) 0.2063(2) 0.24799(12) 0.0385(5) Uani 1 1 d .
N2 N 0.2488(3) 0.2651(2) 0.35351(14) 0.0461(5) Uani 1 1 d .
N3 N -0.0542(3) 0.4376(2) 0.32178(14) 0.0467(6) Uani 1 1 d .
N4 N -0.0143(3) 0.2956(2) 0.08569(13) 0.0448(5) Uani 1 1 d .
C1 C 0.0362(3) 0.0663(3) 0.28897(15) 0.0376(5) Uani 1 1 d .
C2 C -0.0582(4) 0.0011(3) 0.23901(16) 0.0470(6) Uani 1 1 d .
H2 H -0.1011 0.0495 0.1793 0.056 Uiso 1 1 calc R
C3 C -0.0881(4) -0.1356(3) 0.27798(18) 0.0529(7) Uani 1 1 d .
H3 H -0.1515 -0.1778 0.2439 0.064 Uiso 1 1 calc R
C4 C -0.0264(4) -0.2101(3) 0.36572(18) 0.0503(7) Uani 1 1 d .
H4 H -0.0458 -0.3029 0.3909 0.060 Uiso 1 1 calc R
C5 C 0.0645(3) -0.1454(3) 0.41563(17) 0.0486(6) Uani 1 1 d .
H5 H 0.1057 -0.1942 0.4755 0.058 Uiso 1 1 calc R
C6 C 0.0961(3) -0.0082(3) 0.37825(16) 0.0444(6) Uani 1 1 d .
H6 H 0.1578 0.0342 0.4132 0.053 Uiso 1 1 calc R
C7 C 0.0827(3) 0.3097(3) 0.30865(16) 0.0402(6) Uani 1 1 d .
C8 C 0.4259(3) 0.1451(3) 0.33346(18) 0.0516(7) Uani 1 1 d .
H8A H 0.4455 0.1599 0.2688 0.062 Uiso 1 1 calc R
H8B H 0.4304 0.0367 0.3539 0.062 Uiso 1 1 calc R
C9 C 0.5658(4) 0.1769(4) 0.3856(3) 0.0793(10) Uani 1 1 d .
H9A H 0.6628 0.0762 0.4133 0.095 Uiso 1 1 calc R
H9B H 0.6227 0.2390 0.3454 0.095 Uiso 1 1 calc R
C10 C 0.4695(4) 0.2669(4) 0.4560(2) 0.0773(10) Uani 1 1 d .
H10A H 0.5282 0.3386 0.4689 0.093 Uiso 1 1 calc R
H10B H 0.4707 0.1941 0.5118 0.093 Uiso 1 1 calc R
C11 C 0.2750(3) 0.3603(3) 0.41750(18) 0.0509(7) Uani 1 1 d .
H11A H 0.1866 0.3700 0.4648 0.061 Uiso 1 1 calc R
H11B H 0.2610 0.4671 0.3866 0.061 Uiso 1 1 calc R
C12 C -0.2232(3) 0.4778(3) 0.27166(17) 0.0439(6) Uani 1 1 d .
C13 C -0.3846(4) 0.5917(3) 0.2972(2) 0.0548(7) Uani 1 1 d .
H13 H -0.3808 0.6364 0.3483 0.066 Uiso 1 1 calc R
C14 C -0.5497(4) 0.6384(3) 0.2472(2) 0.0640(8) Uani 1 1 d .
H14 H -0.6572 0.7132 0.2654 0.077 Uiso 1 1 calc R
C15 C -0.5573(4) 0.5749(4) 0.1701(2) 0.0642(8) Uani 1 1 d .
H15 H -0.6695 0.6062 0.1368 0.077 Uiso 1 1 calc R
C16 C -0.3969(3) 0.4646(3) 0.14301(18) 0.0521(7) Uani 1 1 d .
H16 H -0.4011 0.4234 0.0906 0.062 Uiso 1 1 calc R
C17 C -0.2300(3) 0.4147(3) 0.19311(16) 0.0422(6) Uani 1 1 d .
C18 C -0.0515(3) 0.3017(3) 0.16761(15) 0.0405(6) Uani 1 1 d .
C19 C 0.1674(3) 0.2068(3) 0.05062(16) 0.0472(6) Uani 1 1 d .
C20 C 0.1295(5) 0.2248(5) -0.0517(2) 0.0747(9) Uani 1 1 d .
H20A H 0.0432 0.1757 -0.0618 0.112 Uiso 1 1 calc R
H20B H 0.2439 0.1730 -0.0792 0.112 Uiso 1 1 calc R
H20C H 0.0776 0.3369 -0.0783 0.112 Uiso 1 1 calc R
C21 C 0.2938(4) 0.2965(4) 0.0637(2) 0.0647(8) Uani 1 1 d .
H21A H 0.2366 0.4064 0.0334 0.097 Uiso 1 1 calc R
H21B H 0.4114 0.2462 0.0385 0.097 Uiso 1 1 calc R
H21C H 0.3129 0.2934 0.1275 0.097 Uiso 1 1 calc R
C22 C 0.2603(4) 0.0302(3) 0.0928(2) 0.0688(9) Uani 1 1 d .
H22A H 0.2910 0.0205 0.1561 0.103 Uiso 1 1 calc R
H22B H 0.3718 -0.0182 0.0624 0.103 Uiso 1 1 calc R
H22C H 0.1769 -0.0235 0.0866 0.103 Uiso 1 1 calc R

loop_
_atom_site_aniso_label
_atom_site_aniso_U_11
_atom_site_aniso_U_22
_atom_site_aniso_U_33
_atom_site_aniso_U_23
_atom_site_aniso_U_13
_atom_site_aniso_U_12
N1 0.0444(10) 0.0301(9) 0.0380(10) -0.0070(7) 0.0038(8) -0.0104(8)
N2 0.0467(11) 0.0376(10) 0.0508(12) -0.0144(9) -0.0009(9) -0.0094(9)
N3 0.0446(11) 0.0372(11) 0.0554(13) -0.0156(9) 0.0027(9) -0.0091(9)
N4 0.0534(12) 0.0394(11) 0.0390(11) -0.0056(8) 0.0047(9) -0.0154(9)
C1 0.0406(11) 0.0301(11) 0.0383(12) -0.0105(9) 0.0087(9) -0.0072(9)
C2 0.0647(15) 0.0462(13) 0.0339(12) -0.0087(10) 0.0067(10) -0.0247(12)
C3 0.0744(17) 0.0494(14) 0.0473(14) -0.0180(11) 0.0133(12) -0.0336(14)
C4 0.0610(15) 0.0333(12) 0.0542(15) -0.0080(10) 0.0168(12) -0.0155(11)
C5 0.0555(14) 0.0392(13) 0.0407(13) 0.0009(10) 0.0064(11) -0.0096(11)
C6 0.0474(13) 0.0409(13) 0.0409(13) -0.0098(10) 0.0036(10) -0.0113(11)
C7 0.0448(12) 0.0315(11) 0.0432(13) -0.0081(9) 0.0043(10) -0.0127(10)
C8 0.0477(13) 0.0456(14) 0.0519(15) -0.0115(11) 0.0020(11) -0.0056(12)
C9 0.0520(16) 0.087(2) 0.094(3) -0.039(2) 0.0003(16) -0.0106(17)
C10 0.0662(19) 0.078(2) 0.076(2) -0.0280(18) -0.0175(16) -0.0083(17)
C11 0.0539(14) 0.0485(14) 0.0522(15) -0.0166(11) 0.0011(11) -0.0181(12)
C12 0.0450(13) 0.0328(12) 0.0517(14) -0.0067(10) 0.0086(10) -0.0127(10)
C13 0.0522(14) 0.0400(13) 0.0635(17) -0.0122(12) 0.0103(12) -0.0069(12)
C14 0.0471(15) 0.0471(15) 0.081(2) -0.0041(14) 0.0151(14) -0.0029(12)
C15 0.0483(15) 0.0569(17) 0.074(2) 0.0016(15) -0.0032(13) -0.0106(13)
C16 0.0507(14) 0.0489(15) 0.0498(15) -0.0012(11) -0.0021(11) -0.0142(12)
C17 0.0443(12) 0.0336(11) 0.0438(13) -0.0002(9) 0.0049(10) -0.0120(10)
C18 0.0517(13) 0.0325(12) 0.0363(12) -0.0030(9) 0.0017(10) -0.0160(10)
C19 0.0549(14) 0.0466(14) 0.0398(13) -0.0095(10) 0.0085(10) -0.0183(12)
C20 0.077(2) 0.095(2) 0.0491(17) -0.0228(16) 0.0121(15) -0.0257(19)
C21 0.0698(18) 0.0649(18) 0.0625(18) -0.0138(14) 0.0148(14) -0.0281(15)
C22 0.0723(19) 0.0479(16) 0.078(2) -0.0168(14) 0.0308(16) -0.0125(14)

loop_
_atom_type_symbol
_atom_type_description
_atom_type_scat_dispersion_real
_atom_type_scat_dispersion_imag
_atom_type_scat_source
C C 0.0033 0.0016 'International Tables Vol C Tables 4.2.6.8 and 6.1.1.4'
H H 0.0000 0.0000 'International Tables Vol C Tables 4.2.6.8 and 6.1.1.4'
N N 0.0061 0.0033 'International Tables Vol C Tables 4.2.6.8 and 6.1.1.4'

loop_
_geom_angle_atom_site_label_1
_geom_angle_atom_site_label_2
_geom_angle_atom_site_label_3
_geom_angle
C7 N1 C1 116.07(17)
C7 N1 C18 110.24(17)
C1 N1 C18 114.11(17)
C7 N2 C11 120.29(19)
C7 N2 C8 126.8(2)
C11 N2 C8 111.83(19)
C7 N3 C12 117.0(2)
C18 N4 C19 127.1(2)
C6 C1 C2 118.3(2)
C6 C1 N1 121.3(2)
C2 C1 N1 120.3(2)
C3 C2 C1 120.1(2)
C3 C2 H2 120.0
C1 C2 H2 120.0
C4 C3 C2 121.4(2)
C4 C3 H3 119.3
C2 C3 H3 119.3
C5 C4 C3 118.8(2)
C5 C4 H4 120.6
C3 C4 H4 120.6
C4 C5 C6 121.0(2)
C4 C5 H5 119.5
C6 C5 H5 119.5
C5 C6 C1 120.4(2)
C5 C6 H6 119.8
C1 C6 H6 119.8
N3 C7 N2 120.1(2)
N3 C7 N1 124.2(2)
N2 C7 N1 115.66(19)
N2 C8 C9 103.3(2)
N2 C8 H8A 111.1
C9 C8 H8A 111.1
N2 C8 H8B 111.1
C9 C8 H8B 111.1
H8A C8 H8B 109.1
C10 C9 C8 107.8(3)
C10 C9 H9A 110.2
C8 C9 H9A 110.2
C10 C9 H9B 110.2
C8 C9 H9B 110.2
H9A C9 H9B 108.5
C9 C10 C11 105.2(3)
C9 C10 H10A 110.7
C11 C10 H10A 110.7
C9 C10 H10B 110.7
C11 C10 H10B 110.7
H10A C10 H10B 108.8
N2 C11 C10 103.6(2)
N2 C11 H11A 111.0
C10 C11 H11A 111.0
N2 C11 H11B 111.0
C10 C11 H11B 111.0
H11A C11 H11B 109.0
C13 C12 C17 119.2(2)
C13 C12 N3 119.1(2)
C17 C12 N3 121.6(2)
C14 C13 C12 120.4(3)
C14 C13 H13 119.8
C12 C13 H13 119.8
C13 C14 C15 120.6(3)
C13 C14 H14 119.7
C15 C14 H14 119.7
C16 C15 C14 119.5(3)
C16 C15 H15 120.3
C14 C15 H15 120.3
C15 C16 C17 120.7(3)
C15 C16 H16 119.7
C17 C16 H16 119.7
C16 C17 C12 119.7(2)
C16 C17 C18 124.2(2)
C12 C17 C18 116.0(2)
N4 C18 N1 126.5(2)
N4 C18 C17 121.7(2)
N1 C18 C17 111.82(18)
N4 C19 C22 116.0(2)
N4 C19 C21 106.8(2)
C22 C19 C21 110.5(2)
N4 C19 C20 105.3(2)
C22 C19 C20 110.1(2)
C21 C19 C20 107.8(2)
C19 C20 H20A 109.5
C19 C20 H20B 109.5
H20A C20 H20B 109.5
C19 C20 H20C 109.5
H20A C20 H20C 109.5
H20B C20 H20C 109.5
C19 C21 H21A 109.5
C19 C21 H21B 109.5
H21A C21 H21B 109.5
C19 C21 H21C 109.5
H21A C21 H21C 109.5
H21B C21 H21C 109.5
C19 C22 H22A 109.5
C19 C22 H22B 109.5
H22A C22 H22B 109.5
C19 C22 H22C 109.5
H22A C22 H22C 109.5
H22B C22 H22C 109.5

loop_
_geom_bond_atom_site_label_1
_geom_bond_atom_site_label_2
_geom_bond_distance
N1 C7 1.438(3)
N1 C1 1.439(3)
N1 C18 1.472(3)
N2 C7 1.347(3)
N2 C11 1.459(3)
N2 C8 1.465(3)
N3 C7 1.291(3)
N3 C12 1.411(3)
N4 C18 1.259(3)
N4 C19 1.479(3)
C1 C6 1.389(3)
C1 C2 1.393(3)
C2 C3 1.381(4)
C2 H2 0.9300
C3 C4 1.371(4)
C3 H3 0.9300
C4 C5 1.370(4)
C4 H4 0.9300
C5 C6 1.387(3)
C5 H5 0.9300
C6 H6 0.9300
C8 C9 1.485(4)
C8 H8A 0.9700
C8 H8B 0.9700
C9 C10 1.467(4)
C9 H9A 0.9700
C9 H9B 0.9700
C10 C11 1.493(4)
C10 H10A 0.9700
C10 H10B 0.9700
C11 H11A 0.9700
C11 H11B 0.9700
C12 C13 1.392(3)
C12 C17 1.402(3)
C13 C14 1.375(4)
C13 H13 0.9300
C14 C15 1.385(4)
C14 H14 0.9300
C15 C16 1.382(4)
C15 H15 0.9300
C16 C17 1.384(3)
C16 H16 0.9300
C17 C18 1.474(3)
C19 C22 1.518(4)
C19 C21 1.527(4)
C19 C20 1.530(4)
C20 H20A 0.9600
C20 H20B 0.9600
C20 H20C 0.9600
C21 H21A 0.9600
C21 H21B 0.9600
C21 H21C 0.9600
C22 H22A 0.9600
C22 H22B 0.9600
C22 H22C 0.9600
